data_9005145
loop_
_publ_author_name
'Akizuki, M.'
'Kudoh, Y.'
'Satoh, Y.'

_publ_section_title
;
 Crystal structure of the orthorhombic {001} growth sector of stilbite
;
_journal_name_full 'European Journal of Mineralogy'
_journal_page_first 839
_journal_page_last 843
_journal_volume 5
_journal_year 1993
_chemical_formula_sum 'Al2.34 Ca0.945 H22.98 Mg0.107 Na0.188 O25.28 Si6.66'
_chemical_name_mineral Stilbite-Ca
_space_group_IT_number 69
_symmetry_space_group_name_Hall '-F 2 2'
_symmetry_space_group_name_H-M 'F m m m'
_cell_angle_alpha 90
_cell_angle_beta 90
_cell_angle_gamma 90
_cell_formula_units_Z 8
_cell_length_a 13.616
_cell_length_b 18.238
_cell_length_c 17.835
_cell_volume 4428.941
_database_code_amcsd 0006490
_exptl_crystal_density_diffrn 2.167
_cod_original_formula_sum 'Ca.945 Mg.107 Na.188 (Si6.66 Al2.34) O25.28 H22.98'
_cod_database_code 9005145

loop_
_space_group_symop_operation_xyz
x,y,z
x,1/2+y,1/2+z
1/2+x,y,1/2+z
1/2+x,1/2+y,z
x,-y,z
x,1/2-y,1/2+z
1/2+x,-y,1/2+z
1/2+x,1/2-y,z
-x,y,-z
-x,1/2+y,1/2-z
1/2-x,y,1/2-z
1/2-x,1/2+y,-z
-x,y,z
-x,1/2+y,1/2+z
1/2-x,y,1/2+z
1/2-x,1/2+y,z
x,-y,-z
x,1/2-y,1/2-z
1/2+x,-y,1/2-z
1/2+x,1/2-y,-z
x,y,-z
x,1/2+y,1/2-z
1/2+x,y,1/2-z
1/2+x,1/2+y,-z
-x,-y,z
-x,1/2-y,1/2+z
1/2-x,-y,1/2+z
1/2-x,1/2-y,z
-x,-y,-z
-x,1/2-y,1/2-z
1/2-x,-y,1/2-z
1/2-x,1/2-y,-z

loop_
_atom_site_label
_atom_site_fract_x
_atom_site_fract_y
_atom_site_fract_z
_atom_site_occupancy
_atom_site_U_iso_or_equiv
_atom_site_type_symbol
_atom_site_attached_hydrogens
Ca 0.50000 0.00000 0.29390 0.94500 0.05180 Ca 0
Mg1 0.50000 0.00000 0.29390 0.05500 0.05180 Mg 0
Na 0.20220 0.44420 0.27820 0.04700 0.07004 Na 0
Mg2 0.20220 0.44420 0.27820 0.01300 0.07004 Mg 0
Si1 0.38600 0.30700 0.37640 0.74000 0.01494 Si 0
Al1 0.38600 0.30700 0.37640 0.26000 0.01494 Al 0
Si3 0.30230 0.41100 0.50000 0.74000 0.01418 Si 0
Al3 0.30230 0.41100 0.50000 0.26000 0.01418 Al 0
Si4 0.38830 0.18310 0.50000 0.74000 0.01241 Si 0
Al4 0.38830 0.18310 0.50000 0.26000 0.01241 Al 0
Si5 0.25000 0.25000 0.25000 0.74000 0.01938 Si 0
Al5 0.25000 0.25000 0.25000 0.26000 0.01938 Al 0
O1 0.31830 0.30390 0.30130 1.00000 0.03559 O 0
O3 0.37190 0.23210 0.42490 1.00000 0.03179 O 0
O4 0.35600 0.38020 0.42380 1.00000 0.03698 O 0
O7 0.50000 0.31610 0.34770 1.00000 0.03052 O 0
O8 0.31580 0.11360 0.50000 1.00000 0.03192 O 0
O9 0.30830 0.50000 0.50000 1.00000 0.02875 O 0
O10 0.50000 0.14930 0.50000 1.00000 0.03204 O 0
Wat1 0.00000 0.37280 0.30200 0.97000 0.13324 O 2
Wat2 0.04170 0.50000 0.42170 0.46000 0.11665 O 2
Wat3 0.09980 0.50000 0.17770 0.97000 0.20150 O 2
Wat4 0.13340 0.50000 0.37490 0.40000 0.13336 O 2
Wat5 0.14260 0.41710 0.31350 0.42000 0.16667 O 2

loop_
_cod_changelog_entry_id
_cod_changelog_entry_author
_cod_changelog_entry_date
_cod_changelog_entry_text
1
;cod-tools version 3.8.0
Id: cif_guess_AMCSD_atom_types 9581 2023-05-17 12:35:41Z saulius
;
2023-05-18T11:39:05+03:00
;Derived atom types and hydrogen counts
from atom names that follow the AMCSD naming convention
(Wat == water, O-H == hydroxyl).
;
2
;cod-tools version 3.10.1
Id: cif_fix_AMCSD_atom_labels 10224 2024-08-07 11:09:31Z saulius
;
2024-08-07T19:39:19+03:00
;Changed the following '_atom_site_label' values:
the first duplicated label 'Mg'  converted to 'Mg1'
duplicated label 'Mg' at index 3 converted to 'Mg2'
;

loop_
_cod_related_entry_id
_cod_related_entry_database
_cod_related_entry_code
1 AMCSD 0006490
